data_4080907
loop_
_publ_author_name
'Shakirova, Julia R.'
'Grachova, Elena V.'
'Melnikov, Alexei S.'
'Gurzhiy, Vladislav V.'
'Tunik, Sergey P.'
'Haukka, Matti'
'Pakkanen, Tapani A.'
'Koshevoy, Igor O.'

_publ_section_title
;
 Toward Luminescence Vapochromism of Tetranuclear AuI--CuIClusters
;
_journal_issue 15
_journal_name_full Organometallics
_journal_page_first 4061
_journal_paper_doi 10.1021/om301100v
_journal_volume 32
_journal_year 2013
_chemical_formula_sum 'C85 H70 Au3 Br Cu O4 P3'
_chemical_formula_weight 1982.67
_chemical_name_systematic
; 
 ? 
;
_space_group_IT_number 14
_symmetry_cell_setting monoclinic
_symmetry_space_group_name_Hall '-P 2ybc'
_symmetry_space_group_name_H-M 'P 1 21/c 1'
_atom_sites_solution_hydrogens geom
_atom_sites_solution_primary direct
_atom_sites_solution_secondary difmap
_audit_creation_method SHELXL-97
_cell_angle_alpha 90.00
_cell_angle_beta 112.3210(10)
_cell_angle_gamma 90.00
_cell_formula_units_Z 4
_cell_length_a 21.4610(15)
_cell_length_b 14.7834(9)
_cell_length_c 25.4063(16)
_cell_measurement_reflns_used 5183
_cell_measurement_temperature 210(2)
_cell_measurement_theta_max 22.55
_cell_measurement_theta_min 2.33
_cell_volume 7456.6(8)
_computing_cell_refinement 'Bruker SAINT'
_computing_data_collection 'Bruker APEX2'
_computing_data_reduction 'Bruker SAINT'
_computing_structure_refinement 'SHELXL-97 (Sheldrick, 2008)'
_computing_structure_solution 'SHELXS-97 (Sheldrick, 2008)'
_diffrn_ambient_temperature 210(2)
_diffrn_measured_fraction_theta_full 1.000
_diffrn_measured_fraction_theta_max 1.000
_diffrn_measurement_device_type 'Bruker APEX-II CCD'
_diffrn_measurement_method '\f and \w scans'
_diffrn_radiation_monochromator graphite
_diffrn_radiation_source 'fine-focus sealed tube'
_diffrn_radiation_type MoK\a
_diffrn_radiation_wavelength 0.71073
_diffrn_reflns_av_R_equivalents 0.0636
_diffrn_reflns_av_sigmaI/netI 0.1026
_diffrn_reflns_limit_h_max 25
_diffrn_reflns_limit_h_min -23
_diffrn_reflns_limit_k_max 13
_diffrn_reflns_limit_k_min -17
_diffrn_reflns_limit_l_max 29
_diffrn_reflns_limit_l_min -29
_diffrn_reflns_number 37196
_diffrn_reflns_theta_full 24.50
_diffrn_reflns_theta_max 24.50
_diffrn_reflns_theta_min 1.03
_exptl_absorpt_coefficient_mu 6.816
_exptl_absorpt_correction_T_max 0.4370
_exptl_absorpt_correction_T_min 0.3554
_exptl_absorpt_correction_type multi-scan
_exptl_absorpt_process_details 'SADABS; Bruker, 2007'
_exptl_crystal_colour white
_exptl_crystal_density_diffrn 1.766
_exptl_crystal_density_method 'not measured'
_exptl_crystal_description prism
_exptl_crystal_F_000 3832
_exptl_crystal_size_max 0.12
_exptl_crystal_size_mid 0.08
_exptl_crystal_size_min 0.06
_refine_diff_density_max 1.562
_refine_diff_density_min -2.826
_refine_diff_density_rms 0.141
_refine_ls_extinction_method none
_refine_ls_goodness_of_fit_ref 0.862
_refine_ls_hydrogen_treatment mixed
_refine_ls_matrix_type full
_refine_ls_number_parameters 615
_refine_ls_number_reflns 12423
_refine_ls_number_restraints 16
_refine_ls_restrained_S_all 0.888
_refine_ls_R_factor_all 0.0925
_refine_ls_R_factor_gt 0.0438
_refine_ls_shift/su_max 0.000
_refine_ls_shift/su_mean 0.000
_refine_ls_structure_factor_coef Fsqd
_refine_ls_weighting_details 'calc w=1/[\s^2^(Fo^2^)+(0.0577P)^2^+0.0000P] where P=(Fo^2^+2Fc^2^)/3'
_refine_ls_weighting_scheme calc
_refine_ls_wR_factor_gt 0.1026
_refine_ls_wR_factor_ref 0.1193
_reflns_number_gt 6834
_reflns_number_total 12423
_reflns_threshold_expression >2sigma(I)
_cod_data_source_file om301100v_si_001.cif
_cod_data_source_block 10
_cod_original_sg_symbol_H-M P2(1)/c
_cod_database_code 4080907

loop_
_symmetry_equiv_pos_as_xyz
'x, y, z'
'-x, y+1/2, -z+1/2'
'-x, -y, -z'
'x, -y-1/2, z-1/2'

loop_
_atom_site_label
_atom_site_type_symbol
_atom_site_fract_x
_atom_site_fract_y
_atom_site_fract_z
_atom_site_U_iso_or_equiv
_atom_site_adp_type
_atom_site_occupancy
_atom_site_symmetry_multiplicity
_atom_site_calc_flag
_atom_site_refinement_flags
Au1 Au 0.19936(2) 0.87652(3) 0.183288(18) 0.04448(14) Uani 1 1 d .
Au2 Au 0.17586(2) 0.67751(3) 0.151949(18) 0.04852(15) Uani 1 1 d D
Au3 Au 0.32867(3) 0.74212(3) 0.212928(18) 0.05005(15) Uani 1 1 d D
Cu1 Cu 0.20345(10) 0.82359(12) 0.05247(7) 0.0739(5) Uani 1 1 d .
Br1 Br 0.22511(9) 0.81836(12) -0.03444(6) 0.0889(5) Uani 1 1 d D
P1 P 0.17171(15) 0.8281(2) 0.25685(12) 0.0412(7) Uani 1 1 d .
P2 P 0.20350(16) 0.6317(2) 0.24386(12) 0.0446(8) Uani 1 1 d .
P3 P 0.31753(15) 0.7657(2) 0.29765(12) 0.0437(8) Uani 1 1 d .
O1 O 0.3513(5) 0.9315(7) 0.0553(4) 0.078(3) Uani 1 1 d D
H1 H 0.326(6) 0.897(9) 0.026(4) 0.117 Uiso 1 1 d D
O2 O 0.0797(5) 0.7077(8) -0.0776(4) 0.091(3) Uani 1 1 d D
H2 H 0.122(3) 0.724(10) -0.073(7) 0.137 Uiso 1 1 d D
O3 O 0.3236(5) 0.6318(7) 0.0083(4) 0.076(3) Uani 1 1 d D
H3 H 0.311(7) 0.692(3) 0.004(6) 0.115 Uiso 1 1 d D
C1 C 0.2313(5) 0.7338(7) 0.2920(4) 0.043(3) Uani 1 1 d .
H1A H 0.2308 0.7206 0.3296 0.052 Uiso 1 1 calc R
C2 C 0.2309(5) 0.9187(8) 0.1217(4) 0.041(3) Uani 1 1 d D
C3 C 0.2643(6) 0.9390(8) 0.0944(5) 0.055(3) Uani 1 1 d D
C17 C 0.3145(7) 0.9889(9) 0.0779(5) 0.061(4) Uani 1 1 d .
C18 C 0.2797(6) 1.0608(7) 0.0335(4) 0.114(3) Uani 1 1 d G
C32 C 0.3108(4) 1.0930(7) -0.0018(5) 0.114(3) Uani 1 1 d G
H32 H 0.3534 1.0723 0.0026 0.137 Uiso 1 1 calc R
C33 C 0.2782(5) 1.1562(7) -0.0438(4) 0.114(3) Uani 1 1 d G
H33 H 0.2990 1.1777 -0.0674 0.137 Uiso 1 1 calc R
C8 C 0.2145(5) 1.1871(7) -0.0504(4) 0.114(3) Uani 1 1 d G
H8 H 0.1926 1.2294 -0.0785 0.137 Uiso 1 1 calc R
C97 C 0.1834(4) 1.1549(7) -0.0151(5) 0.114(3) Uani 1 1 d G
H97 H 0.1408 1.1757 -0.0195 0.137 Uiso 1 1 calc R
C10 C 0.2160(6) 1.0918(7) 0.0269(4) 0.114(3) Uani 1 1 d G
H10 H 0.1952 1.0702 0.0505 0.137 Uiso 1 1 calc R
C11 C 0.4633(4) 1.0950(8) 0.2322(3) 0.099(2) Uani 1 1 d G
H11 H 0.4962 1.1166 0.2655 0.118 Uiso 1 1 calc R
C12 C 0.4154(5) 1.1539(6) 0.1963(4) 0.099(2) Uani 1 1 d G
H12 H 0.4164 1.2148 0.2057 0.118 Uiso 1 1 calc R
C13 C 0.3661(4) 1.1217(7) 0.1465(4) 0.099(2) Uani 1 1 d G
H13 H 0.3341 1.1611 0.1225 0.118 Uiso 1 1 calc R
C14 C 0.3647(4) 1.0306(8) 0.1325(3) 0.099(2) Uani 1 1 d G
C15 C 0.4125(5) 0.9717(6) 0.1684(4) 0.099(2) Uani 1 1 d G
H15 H 0.4115 0.9108 0.1590 0.118 Uiso 1 1 calc R
C16 C 0.4618(4) 1.0039(7) 0.2182(4) 0.099(2) Uani 1 1 d G
H16 H 0.4938 0.9645 0.2422 0.118 Uiso 1 1 calc R
C4 C 0.1459(6) 0.7107(7) 0.0669(5) 0.047(2) Uani 1 1 d D
C5 C 0.1069(6) 0.7367(7) 0.0207(5) 0.047(2) Uani 1 1 d D
C19 C 0.0528(7) 0.7389(10) -0.0377(5) 0.067(4) Uani 1 1 d .
C20 C -0.0026(6) 0.6724(8) -0.0364(5) 0.134(3) Uani 1 1 d G
C21 C -0.0160(6) 0.5931(9) -0.0681(5) 0.134(3) Uani 1 1 d G
H21 H 0.0085 0.5792 -0.0904 0.161 Uiso 1 1 calc R
C22 C -0.0658(7) 0.5344(6) -0.0665(5) 0.134(3) Uani 1 1 d G
H22 H -0.0748 0.4813 -0.0877 0.161 Uiso 1 1 calc R
C23 C -0.1024(6) 0.5552(8) -0.0331(5) 0.134(3) Uani 1 1 d G
H23 H -0.1357 0.5159 -0.0320 0.161 Uiso 1 1 calc R
C24 C -0.0890(6) 0.6345(9) -0.0014(5) 0.134(3) Uani 1 1 d G
H24 H -0.1135 0.6484 0.0210 0.161 Uiso 1 1 calc R
C25 C -0.0392(7) 0.6931(7) -0.0030(5) 0.134(3) Uani 1 1 d G
H25 H -0.0302 0.7462 0.0182 0.161 Uiso 1 1 calc R
C26 C 0.0257(6) 0.8336(6) -0.0557(5) 0.130(3) Uani 1 1 d G
C27 C 0.0575(5) 0.9111(9) -0.0270(4) 0.130(3) Uani 1 1 d G
H27 H 0.0971 0.9063 0.0051 0.156 Uiso 1 1 calc R
C28 C 0.0300(6) 0.9957(7) -0.0461(5) 0.130(3) Uani 1 1 d G
H28 H 0.0512 1.0476 -0.0269 0.156 Uiso 1 1 calc R
C29 C -0.0293(6) 1.0028(6) -0.0940(5) 0.130(3) Uani 1 1 d G
H29 H -0.0477 1.0595 -0.1068 0.156 Uiso 1 1 calc R
C30 C -0.0610(5) 0.9253(9) -0.1227(4) 0.130(3) Uani 1 1 d G
H30 H -0.1007 0.9301 -0.1547 0.156 Uiso 1 1 calc R
C31 C -0.0336(6) 0.8407(7) -0.1035(5) 0.130(3) Uani 1 1 d G
H31 H -0.0548 0.7888 -0.1228 0.156 Uiso 1 1 calc R
C6 C 0.3452(6) 0.7074(8) 0.1424(5) 0.052(2) Uani 1 1 d D
C7 C 0.3622(6) 0.6696(8) 0.1068(5) 0.052(2) Uani 1 1 d D
C34 C 0.3797(7) 0.6286(10) 0.0629(5) 0.067(4) Uani 1 1 d .
C35 C 0.4677(5) 0.6316(6) 0.0211(4) 0.098(2) Uani 1 1 d G
H35 H 0.4498 0.5778 0.0026 0.117 Uiso 1 1 calc R
C36 C 0.5208(5) 0.6730(7) 0.0119(4) 0.098(2) Uani 1 1 d G
H36 H 0.5385 0.6470 -0.0128 0.117 Uiso 1 1 calc R
C37 C 0.5476(4) 0.7535(7) 0.0396(4) 0.098(2) Uani 1 1 d G
H37 H 0.5832 0.7812 0.0334 0.117 Uiso 1 1 calc R
C38 C 0.5213(5) 0.7925(6) 0.0764(4) 0.098(2) Uani 1 1 d G
H38 H 0.5392 0.8463 0.0950 0.117 Uiso 1 1 calc R
C39 C 0.4682(5) 0.7511(7) 0.0857(4) 0.098(2) Uani 1 1 d G
H39 H 0.4506 0.7771 0.1103 0.117 Uiso 1 1 calc R
C40 C 0.4414(4) 0.6706(7) 0.0580(4) 0.098(2) Uani 1 1 d G
C41 C 0.3401(4) 0.4629(8) 0.0535(4) 0.109(4) Uani 1 1 d G
H41 H 0.2984 0.4826 0.0280 0.131 Uiso 1 1 calc R
C42 C 0.3507(5) 0.3715(7) 0.0668(5) 0.109(4) Uani 1 1 d G
H42 H 0.3161 0.3302 0.0503 0.131 Uiso 1 1 calc R
C43 C 0.4130(6) 0.3420(6) 0.1050(5) 0.109(4) Uani 1 1 d G
H43 H 0.4201 0.2809 0.1139 0.131 Uiso 1 1 calc R
C44 C 0.4647(5) 0.4039(8) 0.1297(4) 0.104(6) Uani 1 1 d G
H44 H 0.5064 0.3841 0.1552 0.125 Uiso 1 1 calc R
C45 C 0.4541(5) 0.4952(7) 0.1164(4) 0.082(5) Uani 1 1 d G
H45 H 0.4886 0.5366 0.1330 0.098 Uiso 1 1 calc R
C46 C 0.3918(6) 0.5247(6) 0.0783(4) 0.072(4) Uani 1 1 d G
C47 C 0.1806(5) 0.9104(8) 0.3131(4) 0.044(3) Uani 1 1 d .
C48 C 0.1819(6) 1.0008(9) 0.3004(5) 0.058(3) Uani 1 1 d .
H48 H 0.1800 1.0186 0.2648 0.069 Uiso 1 1 calc R
C49 C 0.1858(7) 1.0639(10) 0.3407(7) 0.081(4) Uani 1 1 d .
H49 H 0.1880 1.1247 0.3322 0.097 Uiso 1 1 calc R
C50 C 0.1867(8) 1.0414(11) 0.3928(7) 0.084(5) Uani 1 1 d .
H50 H 0.1884 1.0857 0.4193 0.101 Uiso 1 1 calc R
C51 C 0.1851(7) 0.9508(11) 0.4051(5) 0.076(4) Uani 1 1 d .
H51 H 0.1849 0.9338 0.4403 0.092 Uiso 1 1 calc R
C52 C 0.1837(6) 0.8850(9) 0.3664(5) 0.058(3) Uani 1 1 d .
H52 H 0.1849 0.8241 0.3760 0.070 Uiso 1 1 calc R
C53 C 0.0864(6) 0.7879(7) 0.2346(5) 0.045(3) Uani 1 1 d .
C54 C 0.0472(7) 0.7859(8) 0.1771(6) 0.060(4) Uani 1 1 d .
H54 H 0.0661 0.8008 0.1509 0.072 Uiso 1 1 calc R
C55 C -0.0220(7) 0.7611(11) 0.1579(7) 0.087(5) Uani 1 1 d .
H55 H -0.0484 0.7589 0.1192 0.104 Uiso 1 1 calc R
C56 C -0.0486(8) 0.7408(12) 0.1965(8) 0.107(6) Uani 1 1 d .
H56 H -0.0939 0.7251 0.1841 0.128 Uiso 1 1 calc R
C57 C -0.0107(7) 0.7427(10) 0.2532(7) 0.079(4) Uani 1 1 d .
H57 H -0.0300 0.7268 0.2790 0.095 Uiso 1 1 calc R
C58 C 0.0551(7) 0.7678(8) 0.2724(5) 0.059(4) Uani 1 1 d .
H58 H 0.0798 0.7716 0.3114 0.071 Uiso 1 1 calc R
C59 C 0.1363(6) 0.5801(8) 0.2603(5) 0.052(3) Uani 1 1 d .
C60 C 0.0793(7) 0.5503(9) 0.2163(5) 0.065(4) Uani 1 1 d .
H60 H 0.0754 0.5586 0.1789 0.078 Uiso 1 1 calc R
C61 C 0.0281(8) 0.5082(11) 0.2272(8) 0.096(5) Uani 1 1 d .
H61 H -0.0097 0.4873 0.1971 0.116 Uiso 1 1 calc R
C62 C 0.0326(9) 0.4971(11) 0.2819(8) 0.103(6) Uani 1 1 d .
H62 H -0.0022 0.4695 0.2894 0.123 Uiso 1 1 calc R
C63 C 0.0902(9) 0.5280(10) 0.3266(7) 0.089(5) Uani 1 1 d .
H63 H 0.0948 0.5183 0.3640 0.107 Uiso 1 1 calc R
C64 C 0.1389(7) 0.5717(9) 0.3156(5) 0.064(4) Uani 1 1 d .
H64 H 0.1749 0.5967 0.3455 0.076 Uiso 1 1 calc R
C65 C 0.2687(6) 0.5477(8) 0.2645(5) 0.054(3) Uani 1 1 d .
C66 C 0.2996(7) 0.5229(9) 0.2256(5) 0.067(4) Uani 1 1 d .
H66 H 0.2880 0.5536 0.1913 0.080 Uiso 1 1 calc R
C67 C 0.3470(8) 0.4531(10) 0.2385(7) 0.087(5) Uani 1 1 d .
H67 H 0.3643 0.4354 0.2116 0.104 Uiso 1 1 calc R
C68 C 0.3675(9) 0.4121(13) 0.2882(8) 0.119(7) Uani 1 1 d .
H68 H 0.4010 0.3683 0.2969 0.143 Uiso 1 1 calc R
C69 C 0.3392(9) 0.4337(12) 0.3283(7) 0.105(6) Uani 1 1 d .
H69 H 0.3528 0.4033 0.3628 0.126 Uiso 1 1 calc R
C70 C 0.2905(7) 0.5014(9) 0.3154(6) 0.073(4) Uani 1 1 d .
H70 H 0.2721 0.5158 0.3421 0.087 Uiso 1 1 calc R
C71 C 0.3732(5) 0.6947(8) 0.3536(4) 0.042(3) Uani 1 1 d .
C72 C 0.4305(6) 0.6588(9) 0.3469(5) 0.065(4) Uani 1 1 d .
H72 H 0.4386 0.6727 0.3144 0.078 Uiso 1 1 calc R
C73 C 0.4742(7) 0.6042(10) 0.3870(6) 0.082(5) Uani 1 1 d .
H73 H 0.5109 0.5794 0.3813 0.099 Uiso 1 1 calc R
C74 C 0.4638(8) 0.5857(11) 0.4363(6) 0.091(5) Uani 1 1 d .
H74 H 0.4946 0.5501 0.4644 0.110 Uiso 1 1 calc R
C75 C 0.4093(7) 0.6187(10) 0.4443(6) 0.077(4) Uani 1 1 d .
H75 H 0.4020 0.6047 0.4772 0.092 Uiso 1 1 calc R
C76 C 0.3649(6) 0.6731(9) 0.4035(5) 0.065(4) Uani 1 1 d .
H76 H 0.3278 0.6962 0.4095 0.078 Uiso 1 1 calc R
C77 C 0.3349(5) 0.8819(8) 0.3236(5) 0.048(3) Uani 1 1 d .
C78 C 0.3431(6) 0.9472(9) 0.2872(5) 0.057(3) Uani 1 1 d .
H78 H 0.3407 0.9324 0.2509 0.068 Uiso 1 1 calc R
C79 C 0.3549(6) 1.0341(9) 0.3070(6) 0.068(4) Uani 1 1 d .
H79 H 0.3590 1.0780 0.2823 0.081 Uiso 1 1 calc R
C80 C 0.3611(7) 1.0615(12) 0.3594(6) 0.083(5) Uani 1 1 d .
H80 H 0.3685 1.1217 0.3705 0.100 Uiso 1 1 calc R
C81 C 0.3557(7) 0.9946(12) 0.3959(6) 0.081(5) Uani 1 1 d .
H81 H 0.3617 1.0099 0.4330 0.097 Uiso 1 1 calc R
C82 C 0.3419(6) 0.9068(10) 0.3784(5) 0.061(4) Uani 1 1 d .
H82 H 0.3371 0.8636 0.4032 0.073 Uiso 1 1 calc R
O4 O -0.1797(5) 0.8032(7) -0.2334(4) 0.100 Uiso 1 1 d D
C83 C -0.2239(8) 0.7717(10) -0.1745(6) 0.100 Uiso 1 1 d D
H83A H -0.1978 0.8233 -0.1558 0.150 Uiso 1 1 calc R
H83B H -0.2197 0.7251 -0.1470 0.150 Uiso 1 1 calc R
H83C H -0.2704 0.7889 -0.1927 0.150 Uiso 1 1 calc R
C84 C -0.1684(8) 0.6657(9) -0.2149(6) 0.100 Uiso 1 1 d D
H84A H -0.1910 0.6351 -0.2504 0.150 Uiso 1 1 calc R
H84B H -0.1668 0.6270 -0.1841 0.150 Uiso 1 1 calc R
H84C H -0.1234 0.6809 -0.2111 0.150 Uiso 1 1 calc R
C85 C -0.2017(8) 0.7408(10) -0.2136(7) 0.100 Uiso 1 1 d D

loop_
_atom_site_aniso_label
_atom_site_aniso_U_11
_atom_site_aniso_U_22
_atom_site_aniso_U_33
_atom_site_aniso_U_23
_atom_site_aniso_U_13
_atom_site_aniso_U_12
Au1 0.0441(3) 0.0521(3) 0.0386(3) 0.0060(2) 0.0173(2) -0.0017(2)
Au2 0.0535(3) 0.0564(3) 0.0331(3) 0.0014(2) 0.0135(2) -0.0003(3)
Au3 0.0548(3) 0.0627(3) 0.0397(3) 0.0006(2) 0.0259(2) 0.0029(3)
Cu1 0.0855(13) 0.0831(13) 0.0603(10) -0.0030(9) 0.0360(10) -0.0094(10)
Br1 0.1039(13) 0.1097(13) 0.0669(10) -0.0004(9) 0.0480(9) 0.0030(10)
P1 0.0379(18) 0.0475(19) 0.0394(17) 0.0066(14) 0.0159(14) 0.0040(15)
P2 0.0474(19) 0.050(2) 0.0363(17) 0.0043(14) 0.0152(15) 0.0019(16)
P3 0.0362(18) 0.061(2) 0.0349(17) 0.0015(15) 0.0146(14) 0.0061(15)
O1 0.078(7) 0.092(8) 0.088(7) 0.005(6) 0.058(6) 0.006(6)
O2 0.088(8) 0.140(10) 0.051(6) -0.021(6) 0.034(6) 0.010(7)
O3 0.068(6) 0.104(8) 0.056(6) -0.007(6) 0.023(5) 0.009(6)
C1 0.044(7) 0.055(8) 0.026(6) 0.000(5) 0.007(5) 0.002(6)
C2 0.029(7) 0.058(8) 0.038(7) -0.009(6) 0.014(5) -0.004(6)
C3 0.048(8) 0.052(8) 0.054(8) 0.014(6) 0.006(7) 0.013(7)
C17 0.060(9) 0.070(10) 0.068(9) 0.015(7) 0.039(7) -0.006(7)
C18 0.105(6) 0.116(6) 0.121(6) 0.055(4) 0.042(5) 0.000(5)
C32 0.105(6) 0.116(6) 0.121(6) 0.055(4) 0.042(5) 0.000(5)
C33 0.105(6) 0.116(6) 0.121(6) 0.055(4) 0.042(5) 0.000(5)
C8 0.105(6) 0.116(6) 0.121(6) 0.055(4) 0.042(5) 0.000(5)
C97 0.105(6) 0.116(6) 0.121(6) 0.055(4) 0.042(5) 0.000(5)
C10 0.105(6) 0.116(6) 0.121(6) 0.055(4) 0.042(5) 0.000(5)
C11 0.075(5) 0.142(7) 0.081(5) 0.009(5) 0.031(3) -0.026(5)
C12 0.075(5) 0.142(7) 0.081(5) 0.009(5) 0.031(3) -0.026(5)
C13 0.075(5) 0.142(7) 0.081(5) 0.009(5) 0.031(3) -0.026(5)
C14 0.075(5) 0.142(7) 0.081(5) 0.009(5) 0.031(3) -0.026(5)
C15 0.075(5) 0.142(7) 0.081(5) 0.009(5) 0.031(3) -0.026(5)
C16 0.075(5) 0.142(7) 0.081(5) 0.009(5) 0.031(3) -0.026(5)
C4 0.044(6) 0.034(5) 0.064(6) -0.001(4) 0.020(5) -0.018(4)
C5 0.044(6) 0.034(5) 0.064(6) -0.001(4) 0.020(5) -0.018(4)
C19 0.064(9) 0.099(11) 0.026(7) 0.001(7) 0.004(6) 0.011(8)
C20 0.171(9) 0.114(7) 0.129(7) -0.041(5) 0.070(6) -0.053(6)
C21 0.171(9) 0.114(7) 0.129(7) -0.041(5) 0.070(6) -0.053(6)
C22 0.171(9) 0.114(7) 0.129(7) -0.041(5) 0.070(6) -0.053(6)
C23 0.171(9) 0.114(7) 0.129(7) -0.041(5) 0.070(6) -0.053(6)
C24 0.171(9) 0.114(7) 0.129(7) -0.041(5) 0.070(6) -0.053(6)
C25 0.171(9) 0.114(7) 0.129(7) -0.041(5) 0.070(6) -0.053(6)
C26 0.114(7) 0.104(7) 0.155(8) 0.045(6) 0.032(5) 0.030(5)
C27 0.114(7) 0.104(7) 0.155(8) 0.045(6) 0.032(5) 0.030(5)
C28 0.114(7) 0.104(7) 0.155(8) 0.045(6) 0.032(5) 0.030(5)
C29 0.114(7) 0.104(7) 0.155(8) 0.045(6) 0.032(5) 0.030(5)
C30 0.114(7) 0.104(7) 0.155(8) 0.045(6) 0.032(5) 0.030(5)
C31 0.114(7) 0.104(7) 0.155(8) 0.045(6) 0.032(5) 0.030(5)
C6 0.050(6) 0.039(6) 0.067(7) 0.011(4) 0.021(5) -0.003(4)
C7 0.050(6) 0.039(6) 0.067(7) 0.011(4) 0.021(5) -0.003(4)
C34 0.069(10) 0.093(11) 0.043(8) -0.011(7) 0.028(7) 0.009(8)
C35 0.081(5) 0.133(7) 0.083(5) 0.018(4) 0.035(4) -0.011(4)
C36 0.081(5) 0.133(7) 0.083(5) 0.018(4) 0.035(4) -0.011(4)
C37 0.081(5) 0.133(7) 0.083(5) 0.018(4) 0.035(4) -0.011(4)
C38 0.081(5) 0.133(7) 0.083(5) 0.018(4) 0.035(4) -0.011(4)
C39 0.081(5) 0.133(7) 0.083(5) 0.018(4) 0.035(4) -0.011(4)
C40 0.081(5) 0.133(7) 0.083(5) 0.018(4) 0.035(4) -0.011(4)
C41 0.110(9) 0.094(7) 0.117(9) 0.005(7) 0.036(7) -0.024(8)
C42 0.110(9) 0.094(7) 0.117(9) 0.005(7) 0.036(7) -0.024(8)
C43 0.110(9) 0.094(7) 0.117(9) 0.005(7) 0.036(7) -0.024(8)
C44 0.109(15) 0.091(13) 0.111(14) 0.019(11) 0.041(11) 0.022(12)
C45 0.062(11) 0.107(14) 0.064(10) 0.007(9) 0.012(8) 0.007(9)
C46 0.085(12) 0.086(12) 0.062(9) -0.009(8) 0.046(9) -0.007(9)
C47 0.033(7) 0.057(8) 0.042(7) 0.001(6) 0.014(5) 0.016(6)
C48 0.050(8) 0.055(9) 0.063(9) 0.005(7) 0.015(7) 0.012(7)
C49 0.081(11) 0.054(10) 0.106(13) -0.015(9) 0.033(10) 0.004(8)
C50 0.102(13) 0.075(12) 0.090(12) -0.030(10) 0.052(10) 0.000(10)
C51 0.076(11) 0.103(13) 0.059(9) -0.020(9) 0.036(8) -0.003(9)
C52 0.070(9) 0.068(9) 0.050(8) -0.007(7) 0.037(7) -0.001(7)
C53 0.040(7) 0.050(8) 0.043(7) 0.005(5) 0.014(6) 0.008(6)
C54 0.057(9) 0.062(9) 0.068(10) 0.014(7) 0.032(8) 0.006(7)
C55 0.046(10) 0.120(14) 0.082(11) 0.003(10) 0.011(8) -0.012(9)
C56 0.047(10) 0.139(17) 0.131(16) 0.008(13) 0.030(11) -0.043(10)
C57 0.049(10) 0.106(13) 0.087(12) 0.020(10) 0.031(9) -0.011(9)
C58 0.055(9) 0.065(9) 0.063(8) 0.009(7) 0.029(7) 0.001(7)
C59 0.052(8) 0.049(8) 0.052(8) 0.002(6) 0.016(7) 0.004(6)
C60 0.064(10) 0.073(10) 0.058(9) -0.009(7) 0.022(8) -0.012(8)
C61 0.080(12) 0.094(13) 0.115(14) -0.031(11) 0.036(11) -0.046(10)
C62 0.103(15) 0.101(14) 0.131(16) 0.007(12) 0.075(13) -0.036(11)
C63 0.111(15) 0.070(11) 0.096(13) 0.018(9) 0.051(11) -0.012(10)
C64 0.076(10) 0.057(9) 0.059(9) 0.004(7) 0.026(8) -0.012(8)
C65 0.067(9) 0.053(8) 0.039(7) 0.013(6) 0.017(6) 0.017(7)
C66 0.061(9) 0.083(11) 0.054(8) -0.007(7) 0.017(7) -0.006(8)
C67 0.079(12) 0.078(11) 0.111(13) -0.007(10) 0.044(10) 0.036(9)
C68 0.107(15) 0.122(16) 0.130(17) 0.054(14) 0.046(14) 0.071(13)
C69 0.100(14) 0.122(15) 0.084(12) 0.060(11) 0.026(10) 0.050(12)
C70 0.076(11) 0.073(10) 0.073(10) 0.011(8) 0.032(8) 0.031(8)
C71 0.037(7) 0.063(8) 0.026(6) 0.004(5) 0.012(5) 0.009(6)
C72 0.052(9) 0.087(11) 0.065(9) 0.004(8) 0.030(7) 0.015(8)
C73 0.065(10) 0.109(13) 0.070(10) 0.028(9) 0.022(8) 0.037(9)
C74 0.073(12) 0.124(15) 0.069(11) 0.038(10) 0.018(9) 0.031(10)
C75 0.065(10) 0.110(13) 0.056(9) 0.028(8) 0.024(8) 0.017(9)
C76 0.049(8) 0.098(11) 0.050(8) 0.004(8) 0.021(7) 0.006(8)
C77 0.029(7) 0.068(9) 0.043(7) -0.002(6) 0.011(5) 0.000(6)
C78 0.043(8) 0.065(9) 0.058(8) 0.001(7) 0.016(6) -0.008(7)
C79 0.061(9) 0.058(10) 0.086(11) -0.007(8) 0.030(8) -0.017(7)
C80 0.078(11) 0.096(13) 0.067(10) -0.019(10) 0.016(9) -0.021(10)
C81 0.078(11) 0.100(13) 0.051(9) -0.022(9) 0.010(8) 0.006(10)
C82 0.052(9) 0.078(11) 0.051(8) 0.004(7) 0.017(7) 0.014(7)

loop_
_atom_type_symbol
_atom_type_description
_atom_type_scat_dispersion_real
_atom_type_scat_dispersion_imag
_atom_type_scat_source
C C 0.0033 0.0016 'International Tables Vol C Tables 4.2.6.8 and 6.1.1.4'
O O 0.0106 0.0060 'International Tables Vol C Tables 4.2.6.8 and 6.1.1.4'
P P 0.1023 0.0942 'International Tables Vol C Tables 4.2.6.8 and 6.1.1.4'
Cu Cu 0.3201 1.2651 'International Tables Vol C Tables 4.2.6.8 and 6.1.1.4'
Au Au -2.0133 8.8022 'International Tables Vol C Tables 4.2.6.8 and 6.1.1.4'
Br Br -0.2901 2.4595 'International Tables Vol C Tables 4.2.6.8 and 6.1.1.4'
H H 0.0000 0.0000 'International Tables Vol C Tables 4.2.6.8 and 6.1.1.4'

loop_
_geom_angle_atom_site_label_1
_geom_angle_atom_site_label_2
_geom_angle_atom_site_label_3
_geom_angle
C2 Au1 P1 175.9(3)
C2 Au1 Au2 99.6(3)
P1 Au1 Au2 80.90(8)
C2 Au1 Au3 82.0(3)
P1 Au1 Au3 94.76(8)
Au2 Au1 Au3 60.830(16)
C4 Au2 P2 175.7(3)
C4 Au2 Au1 89.9(3)
P2 Au2 Au1 93.80(8)
C4 Au2 Au3 106.9(3)
P2 Au2 Au3 76.85(8)
Au1 Au2 Au3 63.001(16)
C6 Au3 P3 172.9(3)
C6 Au3 Au2 89.3(3)
P3 Au3 Au2 92.70(8)
C6 Au3 Au1 111.8(3)
P3 Au3 Au1 74.91(8)
Au2 Au3 Au1 56.169(15)
C2 Cu1 C3 32.6(3)
C2 Cu1 C4 111.0(4)
C3 Cu1 C4 142.3(4)
C2 Cu1 C5 125.5(4)
C3 Cu1 C5 154.7(4)
C4 Cu1 C5 31.3(3)
C2 Cu1 Br1 132.7(3)
C3 Cu1 Br1 100.6(3)
C4 Cu1 Br1 116.3(3)
C5 Cu1 Br1 96.9(3)
C53 P1 C47 104.8(5)
C53 P1 C1 109.5(5)
C47 P1 C1 105.8(5)
C53 P1 Au1 113.4(4)
C47 P1 Au1 116.7(4)
C1 P1 Au1 106.3(4)
C65 P2 C59 104.0(6)
C65 P2 C1 110.1(5)
C59 P2 C1 105.6(5)
C65 P2 Au2 112.0(4)
C59 P2 Au2 116.1(4)
C1 P2 Au2 108.7(3)
C71 P3 C77 106.2(5)
C71 P3 C1 104.7(5)
C77 P3 C1 109.1(5)
C71 P3 Au3 112.3(4)
C77 P3 Au3 113.8(4)
C1 P3 Au3 110.2(3)
C17 O1 H1 115(9)
C19 O2 H2 119(9)
C34 O3 H3 104(9)
P3 C1 P1 109.1(6)
P3 C1 P2 108.2(5)
P1 C1 P2 107.1(5)
P3 C1 H1A 110.8
P1 C1 H1A 110.8
P2 C1 H1A 110.8
C3 C2 Au1 164.7(10)
C3 C2 Cu1 74.4(8)
Au1 C2 Cu1 111.3(5)
C2 C3 C17 158.9(13)
C2 C3 Cu1 73.0(8)
C17 C3 Cu1 128.1(9)
O1 C17 C3 112.9(11)
O1 C17 C18 108.1(9)
C3 C17 C18 110.4(10)
O1 C17 C14 107.5(10)
C3 C17 C14 106.3(9)
C18 C17 C14 111.6(10)
C32 C18 C10 120.0
C32 C18 C17 119.8(9)
C10 C18 C17 120.2(9)
C33 C32 C18 120.0
C33 C32 H32 120.0
C18 C32 H32 120.0
C32 C33 C8 120.0
C32 C33 H33 120.0
C8 C33 H33 120.0
C33 C8 C97 120.0
C33 C8 H8 120.0
C97 C8 H8 120.0
C10 C97 C8 120.0
C10 C97 H97 120.0
C8 C97 H97 120.0
C97 C10 C18 120.0
C97 C10 H10 120.0
C18 C10 H10 120.0
C12 C11 C16 120.0
C12 C11 H11 120.0
C16 C11 H11 120.0
C13 C12 C11 120.0
C13 C12 H12 120.0
C11 C12 H12 120.0
C12 C13 C14 120.0
C12 C13 H13 120.0
C14 C13 H13 120.0
C13 C14 C15 120.0
C13 C14 C17 124.3(9)
C15 C14 C17 115.7(9)
C16 C15 C14 120.0
C16 C15 H15 120.0
C14 C15 H15 120.0
C15 C16 C11 120.0
C15 C16 H16 120.0
C11 C16 H16 120.0
C5 C4 Au2 155.6(11)
C5 C4 Cu1 79.8(7)
Au2 C4 Cu1 112.7(5)
C4 C5 C19 162.5(12)
C4 C5 Cu1 68.9(7)
C19 C5 Cu1 126.2(8)
O2 C19 C5 109.0(11)
O2 C19 C26 107.4(10)
C5 C19 C26 112.5(11)
O2 C19 C20 109.3(11)
C5 C19 C20 106.1(10)
C26 C19 C20 112.4(11)
C21 C20 C25 120.0
C21 C20 C19 120.8(10)
C25 C20 C19 119.2(10)
C20 C21 C22 120.0
C20 C21 H21 120.0
C22 C21 H21 120.0
C23 C22 C21 120.0
C23 C22 H22 120.0
C21 C22 H22 120.0
C24 C23 C22 120.0
C24 C23 H23 120.0
C22 C23 H23 120.0
C25 C24 C23 120.0
C25 C24 H24 120.0
C23 C24 H24 120.0
C24 C25 C20 120.0
C24 C25 H25 120.0
C20 C25 H25 120.0
C27 C26 C31 120.0
C27 C26 C19 123.1(10)
C31 C26 C19 116.9(10)
C28 C27 C26 120.0
C28 C27 H27 120.0
C26 C27 H27 120.0
C29 C28 C27 120.0
C29 C28 H28 120.0
C27 C28 H28 120.0
C28 C29 C30 120.0
C28 C29 H29 120.0
C30 C29 H29 120.0
C31 C30 C29 120.0
C31 C30 H30 120.0
C29 C30 H30 120.0
C30 C31 C26 120.0
C30 C31 H31 120.0
C26 C31 H31 120.0
C7 C6 Au3 165.5(11)
C6 C7 C34 176.9(14)
C7 C34 O3 111.2(11)
C7 C34 C40 112.7(11)
O3 C34 C40 110.1(10)
C7 C34 C46 106.5(10)
O3 C34 C46 105.4(10)
C40 C34 C46 110.6(10)
C36 C35 C40 120.0
C36 C35 H35 120.0
C40 C35 H35 120.0
C37 C36 C35 120.0
C37 C36 H36 120.0
C35 C36 H36 120.0
C38 C37 C36 120.0
C38 C37 H37 120.0
C36 C37 H37 120.0
C37 C38 C39 120.0
C37 C38 H38 120.0
C39 C38 H38 120.0
C40 C39 C38 120.0
C40 C39 H39 120.0
C38 C39 H39 120.0
C39 C40 C35 120.0
C39 C40 C34 121.1(9)
C35 C40 C34 118.6(9)
C42 C41 C46 120.0
C42 C41 H41 120.0
C46 C41 H41 120.0
C41 C42 C43 120.0
C41 C42 H42 120.0
C43 C42 H42 120.0
C44 C43 C42 120.0
C44 C43 H43 120.0
C42 C43 H43 120.0
C43 C44 C45 120.0
C43 C44 H44 120.0
C45 C44 H44 120.0
C46 C45 C44 120.0
C46 C45 H45 120.0
C44 C45 H45 120.0
C45 C46 C41 120.0
C45 C46 C34 120.1(9)
C41 C46 C34 119.9(9)
C48 C47 C52 119.6(11)
C48 C47 P1 117.9(9)
C52 C47 P1 122.5(10)
C49 C48 C47 119.3(13)
C49 C48 H48 120.3
C47 C48 H48 120.3
C50 C49 C48 122.5(14)
C50 C49 H49 118.7
C48 C49 H49 118.7
C49 C50 C51 117.8(13)
C49 C50 H50 121.1
C51 C50 H50 121.1
C52 C51 C50 121.3(13)
C52 C51 H51 119.3
C50 C51 H51 119.3
C51 C52 C47 119.3(13)
C51 C52 H52 120.4
C47 C52 H52 120.4
C54 C53 C58 117.5(12)
C54 C53 P1 118.6(9)
C58 C53 P1 123.5(10)
C53 C54 C55 120.4(12)
C53 C54 H54 119.8
C55 C54 H54 119.8
C56 C55 C54 119.0(14)
C56 C55 H55 120.5
C54 C55 H55 120.5
C55 C56 C57 121.3(15)
C55 C56 H56 119.3
C57 C56 H56 119.3
C56 C57 C58 120.5(14)
C56 C57 H57 119.7
C58 C57 H57 119.7
C57 C58 C53 121.1(13)
C57 C58 H58 119.4
C53 C58 H58 119.4
C60 C59 C64 118.3(12)
C60 C59 P2 119.1(10)
C64 C59 P2 122.7(10)
C61 C60 C59 120.7(13)
C61 C60 H60 119.6
C59 C60 H60 119.6
C62 C61 C60 120.3(15)
C62 C61 H61 119.8
C60 C61 H61 119.8
C61 C62 C63 119.0(15)
C61 C62 H62 120.5
C63 C62 H62 120.5
C64 C63 C62 120.4(15)
C64 C63 H63 119.8
C62 C63 H63 119.8
C63 C64 C59 121.1(13)
C63 C64 H64 119.5
C59 C64 H64 119.5
C70 C65 C66 116.0(12)
C70 C65 P2 124.6(10)
C66 C65 P2 119.4(9)
C67 C66 C65 121.0(13)
C67 C66 H66 119.5
C65 C66 H66 119.5
C68 C67 C66 120.9(15)
C68 C67 H67 119.6
C66 C67 H67 119.6
C67 C68 C69 120.7(15)
C67 C68 H68 119.6
C69 C68 H68 119.6
C70 C69 C68 119.1(14)
C70 C69 H69 120.5
C68 C69 H69 120.5
C65 C70 C69 122.3(13)
C65 C70 H70 118.9
C69 C70 H70 118.9
C76 C71 C72 116.5(11)
C76 C71 P3 125.3(9)
C72 C71 P3 118.2(8)
C73 C72 C71 121.4(12)
C73 C72 H72 119.3
C71 C72 H72 119.3
C72 C73 C74 119.7(14)
C72 C73 H73 120.2
C74 C73 H73 120.2
C75 C74 C73 120.8(13)
C75 C74 H74 119.6
C73 C74 H74 119.6
C74 C75 C76 119.4(13)
C74 C75 H75 120.3
C76 C75 H75 120.3
C75 C76 C71 122.2(12)
C75 C76 H76 118.9
C71 C76 H76 118.9
C82 C77 C78 119.1(12)
C82 C77 P3 122.6(10)
C78 C77 P3 118.2(9)
C79 C78 C77 117.3(12)
C79 C78 H78 121.3
C77 C78 H78 121.3
C80 C79 C78 125.5(14)
C80 C79 H79 117.3
C78 C79 H79 117.3
C79 C80 C81 116.3(15)
C79 C80 H80 121.8
C81 C80 H80 121.8
C82 C81 C80 121.4(14)
C82 C81 H81 119.3
C80 C81 H81 119.3
C81 C82 C77 120.3(13)
C81 C82 H82 119.9
C77 C82 H82 119.9
C85 C83 H83A 109.5
C85 C83 H83B 109.5
H83A C83 H83B 109.5
C85 C83 H83C 109.5
H83A C83 H83C 109.5
H83B C83 H83C 109.5
C85 C84 H84A 109.5
C85 C84 H84B 109.5
H84A C84 H84B 109.5
C85 C84 H84C 109.5
H84A C84 H84C 109.5
H84B C84 H84C 109.5
O4 C85 C84 108.9(13)
O4 C85 C83 110.5(13)
C84 C85 C83 130.7(16)

loop_
_geom_bond_atom_site_label_1
_geom_bond_atom_site_label_2
_geom_bond_distance
Au1 C2 2.024(11)
Au1 P1 2.280(3)
Au1 Au2 3.0396(7)
Au1 Au3 3.2603(7)
Au2 C4 2.067(11)
Au2 P2 2.283(3)
Au2 Au3 3.1950(7)
Au3 C6 2.021(12)
Au3 P3 2.281(3)
Cu1 C2 2.151(10)
Cu1 C3 2.166(12)
Cu1 C4 2.187(10)
Cu1 C5 2.307(11)
Cu1 Br1 2.424(2)
P1 C53 1.799(12)
P1 C47 1.831(11)
P1 C1 1.874(11)
P2 C65 1.793(12)
P2 C59 1.814(13)
P2 C1 1.891(11)
P3 C71 1.805(11)
P3 C77 1.826(12)
P3 C1 1.862(11)
O1 C17 1.420(15)
O1 H1 0.90(2)
O2 C19 1.420(14)
O2 H2 0.91(2)
O3 C34 1.451(15)
O3 H3 0.92(2)
C1 H1A 0.9800
C2 C3 1.210(12)
C3 C17 1.491(16)
C17 C18 1.523(14)
C17 C14 1.526(14)
C18 C32 1.3900
C18 C10 1.3900
C32 C33 1.3900
C32 H32 0.9300
C33 C8 1.3900
C33 H33 0.9300
C8 C97 1.3900
C8 H8 0.9300
C97 C10 1.3900
C97 H97 0.9300
C10 H10 0.9300
C11 C12 1.3900
C11 C16 1.3900
C11 H11 0.9300
C12 C13 1.3900
C12 H12 0.9300
C13 C14 1.3900
C13 H13 0.9300
C14 C15 1.3900
C15 C16 1.3900
C15 H15 0.9300
C16 H16 0.9300
C4 C5 1.216(12)
C5 C19 1.498(15)
C19 C26 1.517(15)
C19 C20 1.554(16)
C20 C21 1.3900
C20 C25 1.3900
C21 C22 1.3900
C21 H21 0.9300
C22 C23 1.3900
C22 H22 0.9300
C23 C24 1.3900
C23 H23 0.9300
C24 C25 1.3900
C24 H24 0.9300
C25 H25 0.9300
C26 C27 1.3900
C26 C31 1.3900
C27 C28 1.3900
C27 H27 0.9300
C28 C29 1.3900
C28 H28 0.9300
C29 C30 1.3900
C29 H29 0.9300
C30 C31 1.3900
C30 H30 0.9300
C31 H31 0.9300
C6 C7 1.230(13)
C7 C34 1.438(15)
C34 C40 1.511(15)
C34 C46 1.582(16)
C35 C36 1.3900
C35 C40 1.3900
C35 H35 0.9300
C36 C37 1.3900
C36 H36 0.9300
C37 C38 1.3900
C37 H37 0.9300
C38 C39 1.3900
C38 H38 0.9300
C39 C40 1.3900
C39 H39 0.9300
C41 C42 1.3900
C41 C46 1.3900
C41 H41 0.9300
C42 C43 1.3900
C42 H42 0.9300
C43 C44 1.3900
C43 H43 0.9300
C44 C45 1.3900
C44 H44 0.9300
C45 C46 1.3900
C45 H45 0.9300
C47 C48 1.378(15)
C47 C52 1.381(14)
C48 C49 1.364(17)
C48 H48 0.9300
C49 C50 1.356(18)
C49 H49 0.9300
C50 C51 1.380(19)
C50 H50 0.9300
C51 C52 1.375(16)
C51 H51 0.9300
C52 H52 0.9300
C53 C54 1.382(15)
C53 C58 1.397(15)
C54 C55 1.424(18)
C54 H54 0.9300
C55 C56 1.34(2)
C55 H55 0.9300
C56 C57 1.36(2)
C56 H56 0.9300
C57 C58 1.360(17)
C57 H57 0.9300
C58 H58 0.9300
C59 C60 1.380(16)
C59 C64 1.390(15)
C60 C61 1.379(18)
C60 H60 0.9300
C61 C62 1.37(2)
C61 H61 0.9300
C62 C63 1.40(2)
C62 H62 0.9300
C63 C64 1.346(18)
C63 H63 0.9300
C64 H64 0.9300
C65 C70 1.379(15)
C65 C66 1.432(16)
C66 C67 1.397(18)
C66 H66 0.9300
C67 C68 1.316(19)
C67 H67 0.9300
C68 C69 1.41(2)
C68 H68 0.9300
C69 C70 1.392(19)
C69 H69 0.9300
C70 H70 0.9300
C71 C76 1.382(15)
C71 C72 1.408(15)
C72 C73 1.356(16)
C72 H72 0.9300
C73 C74 1.382(18)
C73 H73 0.9300
C74 C75 1.350(18)
C74 H74 0.9300
C75 C76 1.372(17)
C75 H75 0.9300
C76 H76 0.9300
C77 C82 1.393(15)
C77 C78 1.393(15)
C78 C79 1.367(16)
C78 H78 0.9300
C79 C80 1.348(17)
C79 H79 0.9300
C80 C81 1.389(19)
C80 H80 0.9300
C81 C82 1.368(18)
C81 H81 0.9300
C82 H82 0.9300
O4 C85 1.228(13)
C83 C85 1.335(14)
C83 H83A 0.9600
C83 H83B 0.9600
C83 H83C 0.9600
C84 C85 1.326(14)
C84 H84A 0.9600
C84 H84B 0.9600
C84 H84C 0.9600
